data_4503251
loop_
_publ_author_name
'Carlucci, Lucia'
'Ciani, Gianfranco'
'Maggini, Simona'
'Proserpio, Davide M.'

_publ_section_title
;
 A New Polycatenated 3D Array of Interlaced 2D Brickwall Layers and 1D
 Molecular Ladders in [Mn2(bix)3(NO3)4]&#x00B7;2CHCl3[bix =
 1,4-bis(imidazol-1-ylmethyl)benzene] That Undergoes Supramolecular
 Isomerization upon Guest Removal
;
_journal_issue 1
_journal_name_full 'Crystal Growth &amp; Design'
_journal_page_first 162
_journal_paper_doi 10.1021/cg700884q
_journal_volume 8
_journal_year 2008
_chemical_formula_sum 'C28 H28 Mn N10 O6'
_chemical_formula_weight 655.54
_space_group_IT_number 2
_symmetry_cell_setting triclinic
_symmetry_space_group_name_Hall '-P 1'
_symmetry_space_group_name_H-M 'P -1'
_atom_sites_solution_hydrogens geom
_atom_sites_solution_primary direct
_atom_sites_solution_secondary difmap
_cell_angle_alpha 105.611(3)
_cell_angle_beta 101.059(3)
_cell_angle_gamma 90.899(3)
_cell_formula_units_Z 2
_cell_length_a 9.634(3)
_cell_length_b 10.025(3)
_cell_length_c 15.868(4)
_cell_measurement_reflns_used 2615
_cell_measurement_temperature 293(2)
_cell_measurement_theta_max 20
_cell_measurement_theta_min 3
_cell_volume 1444.9(7)
_computing_molecular_graphics SCHAKAL
_computing_structure_refinement 'SHELXL-97 (Sheldrick, 1997)'
_computing_structure_solution SIR92
_diffrn_ambient_temperature 293(2)
_diffrn_detector_type CCD_plate
_diffrn_measured_fraction_theta_full 0.998
_diffrn_measured_fraction_theta_max 0.903
_diffrn_measurement_device SMART
_diffrn_measurement_method omega-scan
_diffrn_radiation_monochromator graphite
_diffrn_radiation_source 'fine-focus sealed tube'
_diffrn_radiation_type MoK\a
_diffrn_radiation_wavelength 0.71073
_diffrn_reflns_av_R_equivalents 0.0980
_diffrn_reflns_av_sigmaI/netI 0.1800
_diffrn_reflns_limit_h_max 13
_diffrn_reflns_limit_h_min -12
_diffrn_reflns_limit_k_max 13
_diffrn_reflns_limit_k_min -13
_diffrn_reflns_limit_l_max 21
_diffrn_reflns_limit_l_min -21
_diffrn_reflns_number 18040
_diffrn_reflns_theta_full 25.00
_diffrn_reflns_theta_max 29.69
_diffrn_reflns_theta_min 2.11
_diffrn_standards_decay_% 0
_exptl_absorpt_coefficient_mu 0.519
_exptl_absorpt_correction_T_max 1.00
_exptl_absorpt_correction_T_min 0.79
_exptl_absorpt_correction_type sadabs
_exptl_crystal_colour colourless
_exptl_crystal_density_diffrn 1.507
_exptl_crystal_density_method 'not measured'
_exptl_crystal_description prism
_exptl_crystal_F_000 678
_exptl_crystal_size_max 0.15
_exptl_crystal_size_mid 0.15
_exptl_crystal_size_min 0.13
_refine_diff_density_max 0.573
_refine_diff_density_min -0.467
_refine_diff_density_rms 0.070
_refine_ls_extinction_method none
_refine_ls_goodness_of_fit_all 0.924
_refine_ls_hydrogen_treatment constr
_refine_ls_matrix_type full
_refine_ls_number_parameters 409
_refine_ls_number_reflns 7406
_refine_ls_number_restraints 31
_refine_ls_restrained_S_all 0.938
_refine_ls_R_factor_all 0.2289
_refine_ls_R_factor_obs 0.0685
_refine_ls_shift/su_max 0.000
_refine_ls_shift/su_mean 0.000
_refine_ls_structure_factor_coef Fsqd
_refine_ls_weighting_details 'calc w=1/[\s^2^(Fo^2^)+(0.0648P)^2^+0.0000P] where P=(Fo^2^+2Fc^2^)/3'
_refine_ls_weighting_scheme calc
_refine_ls_wR_factor_all 0.1815
_refine_ls_wR_factor_obs 0.1287
_reflns_number_observed 2630
_reflns_number_total 7406
_reflns_observed_criterion >2sigma(I)
_cod_data_source_file cg700884q-file001.cif
_cod_data_source_block 3
_cod_depositor_comments
;
The following automatic conversions were performed:

'_refine_ls_hydrogen_treatment' value 'const' was replaced with the
value 'constr' as specified in the replacement file
'src/cod-tools/trunk/data/replacement-values/replacement_values.lst'.

Automatic conversion script
Id: cif_fix_values 5376 2017-05-30 11:51:03Z andrius 
;
_cod_original_sg_symbol_H-M P-1
_cod_database_code 4503251
_diffrn_measurement_domega 0.50
_diffrn_measurement_rtime 30

loop_
_symmetry_equiv_pos_as_xyz
'x, y, z'
'-x, -y, -z'

loop_
_atom_site_label
_atom_site_type_symbol
_atom_site_fract_x
_atom_site_fract_y
_atom_site_fract_z
_atom_site_U_iso_or_equiv
_atom_site_adp_type
_atom_site_occupancy
_atom_site_symmetry_multiplicity
_atom_site_calc_flag
_atom_site_refinement_flags
C1 C -0.0306(5) -0.3341(5) -0.0470(3) 0.0431(13) Uani 1 1 d .
H1 H 0.0092 -0.3343 0.0112 0.052 Uiso 1 1 calc R
C2 C -0.0986(5) -0.4459(5) -0.1119(3) 0.0450(13) Uani 1 1 d .
H2 H -0.1146 -0.5348 -0.1067 0.054 Uiso 1 1 calc R
C3 C -0.0952(5) -0.2662(5) -0.1648(3) 0.0428(12) Uani 1 1 d .
H3 H -0.1097 -0.2116 -0.2042 0.051 Uiso 1 1 calc R
C4 C -0.2290(5) -0.4797(6) -0.2705(3) 0.0517(14) Uani 1 1 d .
H4A H -0.2007 -0.5741 -0.2867 0.062 Uiso 1 1 calc R
H4B H -0.2167 -0.4378 -0.3173 0.062 Uiso 1 1 calc R
C5 C -0.3828(5) -0.4819(5) -0.2637(3) 0.0429(12) Uani 1 1 d .
C6 C -0.4491(5) -0.5948(5) -0.2526(3) 0.0505(14) Uani 1 1 d .
H6 H -0.3986 -0.6720 -0.2488 0.061 Uiso 1 1 calc R
C7 C -0.4587(6) -0.3677(5) -0.2683(3) 0.0523(14) Uani 1 1 d .
H7 H -0.4141 -0.2891 -0.2746 0.063 Uiso 1 1 calc R
C8 C -0.5902(5) -0.5965(6) -0.2471(3) 0.0521(14) Uani 1 1 d .
H8 H -0.6336 -0.6742 -0.2388 0.063 Uiso 1 1 calc R
C9 C -0.6004(5) -0.3690(5) -0.2636(3) 0.0494(14) Uani 1 1 d .
H9 H -0.6506 -0.2915 -0.2673 0.059 Uiso 1 1 calc R
C10 C -0.6677(5) -0.4838(5) -0.2537(3) 0.0413(12) Uani 1 1 d .
C11 C -0.8229(5) -0.4828(5) -0.2495(3) 0.0482(13) Uani 1 1 d .
H11A H -0.8319 -0.4417 -0.1882 0.058 Uiso 1 1 calc R
H11B H -0.8690 -0.4253 -0.2853 0.058 Uiso 1 1 calc R
C12 C -0.9198(6) -0.7080(6) -0.2328(4) 0.0519(14) Uani 1 1 d .
H12 H -0.9021 -0.6865 -0.1708 0.062 Uiso 1 1 calc R
C13 C -0.9328(5) -0.6941(6) -0.3673(3) 0.0440(13) Uani 1 1 d .
H13 H -0.9265 -0.6592 -0.4152 0.053 Uiso 1 1 calc R
C14 C -0.9750(6) -0.8301(6) -0.2900(4) 0.0533(14) Uani 1 1 d .
H14 H -1.0043 -0.9070 -0.2739 0.064 Uiso 1 1 calc R
C15 C -0.3200(5) -0.1051(5) -0.0158(3) 0.0421(12) Uani 1 1 d .
H15 H -0.3294 -0.1418 -0.0772 0.051 Uiso 1 1 calc R
C16 C -0.3670(6) -0.0565(6) 0.1153(4) 0.0531(14) Uani 1 1 d .
H16 H -0.4117 -0.0521 0.1629 0.064 Uiso 1 1 calc R
C17 C -0.2393(6) 0.0033(5) 0.1195(4) 0.0512(14) Uani 1 1 d .
H17 H -0.1810 0.0581 0.1713 0.061 Uiso 1 1 calc R
C18 C -0.5449(5) -0.2180(5) -0.0062(4) 0.0496(14) Uani 1 1 d .
H18A H -0.5804 -0.2202 -0.0681 0.059 Uiso 1 1 calc R
H18B H -0.6174 -0.1830 0.0272 0.059 Uiso 1 1 calc R
C19 C -0.5187(5) -0.3623(5) -0.0009(3) 0.0402(12) Uani 1 1 d .
C20 C -0.3877(5) -0.4137(5) 0.0021(4) 0.0526(15) Uani 1 1 d .
H20 H -0.3102 -0.3566 0.0029 0.063 Uiso 1 1 calc R
C21 C -0.6313(5) -0.4491(6) -0.0040(4) 0.0551(15) Uani 1 1 d .
H21 H -0.7216 -0.4166 -0.0073 0.066 Uiso 1 1 calc R
C22 C -1.6286(5) -0.5556(5) -0.4970(3) 0.0428(13) Uani 1 1 d .
H22 H -1.7171 -0.5931 -0.4961 0.051 Uiso 1 1 calc R
C23 C -1.3876(5) -0.5812(5) -0.5063(3) 0.0428(13) Uani 1 1 d .
H23 H -1.3113 -0.6364 -0.5116 0.051 Uiso 1 1 calc R
C24 C -1.5173(5) -0.6391(5) -0.5017(3) 0.0384(12) Uani 1 1 d .
C25 C -1.5398(5) -0.7879(5) -0.5008(4) 0.0504(14) Uani 1 1 d .
H25A H -1.5377 -0.7904 -0.4399 0.060 Uiso 1 1 calc R
H25B H -1.6331 -0.8249 -0.5359 0.060 Uiso 1 1 calc R
C26 C -1.3049(5) -0.8910(5) -0.4913(3) 0.0443(13) Uani 1 1 d .
H26 H -1.2742 -0.8528 -0.4300 0.053 Uiso 1 1 calc R
C27 C -1.4366(6) -0.9448(5) -0.6229(4) 0.0524(14) Uani 1 1 d .
H27 H -1.5117 -0.9531 -0.6710 0.063 Uiso 1 1 calc R
C28 C -1.3097(6) -0.9981(5) -0.6259(4) 0.0511(14) Uani 1 1 d .
H28 H -1.2828 -1.0502 -0.6775 0.061 Uiso 1 1 calc R
N1 N -0.0292(4) -0.2212(4) -0.0799(3) 0.0413(10) Uani 1 1 d .
N2 N -0.1385(4) -0.4014(4) -0.1861(3) 0.0399(10) Uani 1 1 d .
N3 N -0.8945(4) -0.6215(4) -0.2814(3) 0.0431(10) Uani 1 1 d .
N4 N -0.9813(4) -0.8234(4) -0.3752(3) 0.0431(10) Uani 1 1 d .
N5 N -0.2076(4) -0.0281(4) 0.0365(3) 0.0418(10) Uani 1 1 d .
N6 N -0.4180(4) -0.1241(4) 0.0289(3) 0.0403(10) Uani 1 1 d .
N7 N -1.4339(4) -0.8765(4) -0.5361(3) 0.0428(10) Uani 1 1 d .
N8 N -1.2270(4) -0.9646(4) -0.5427(3) 0.0453(11) Uani 1 1 d .
N9 N 0.2090(5) -0.0868(5) 0.1574(3) 0.0536(12) Uani 1 1 d D
N10 N -0.9912(6) -0.7778(6) -0.6091(4) 0.0725(16) Uani 1 1 d D
O1A O -0.9245(4) -0.8533(4) -0.5681(3) 0.0618(11) Uani 1 1 d D
O2A O -1.0470(8) -0.8170(6) -0.6841(4) 0.151(3) Uani 1 1 d D
O3A O -1.0112(9) -0.6622(7) -0.5729(4) 0.214(5) Uani 1 1 d D
O90 O 0.2964(5) 0.0105(5) 0.1950(3) 0.1025(17) Uani 1 1 d D
O91 O 0.2373(5) -0.2035(5) 0.1546(4) 0.1186(19) Uani 1 1 d D
O92 O 0.0900(4) -0.0645(4) 0.1221(2) 0.0631(11) Uani 1 1 d D
Mn1 Mn 0.0000 0.0000 0.0000 0.0412(3) Uani 1 2 d S
Mn2 Mn -1.0000 -1.0000 -0.5000 0.0427(3) Uani 1 2 d S

loop_
_atom_site_aniso_label
_atom_site_aniso_U_11
_atom_site_aniso_U_22
_atom_site_aniso_U_33
_atom_site_aniso_U_23
_atom_site_aniso_U_13
_atom_site_aniso_U_12
C1 0.037(3) 0.048(3) 0.043(3) 0.016(3) 0.000(2) 0.005(2)
C2 0.046(3) 0.038(3) 0.052(3) 0.015(3) 0.009(3) 0.007(2)
C3 0.041(3) 0.046(3) 0.043(3) 0.016(3) 0.006(3) -0.001(2)
C4 0.037(3) 0.061(4) 0.045(3) 0.000(3) 0.003(3) -0.005(3)
C5 0.040(3) 0.044(3) 0.035(3) 0.001(2) 0.000(2) -0.004(2)
C6 0.040(3) 0.046(3) 0.061(4) 0.013(3) 0.002(3) 0.009(3)
C7 0.050(3) 0.042(3) 0.062(4) 0.015(3) 0.005(3) -0.008(3)
C8 0.040(3) 0.047(4) 0.066(4) 0.016(3) 0.004(3) -0.007(3)
C9 0.049(3) 0.037(3) 0.058(4) 0.010(3) 0.005(3) 0.008(3)
C10 0.034(3) 0.045(3) 0.039(3) 0.004(3) 0.003(2) 0.004(2)
C11 0.044(3) 0.043(3) 0.048(3) 0.001(3) 0.004(3) 0.002(3)
C12 0.059(4) 0.064(4) 0.033(3) 0.010(3) 0.012(3) 0.012(3)
C13 0.039(3) 0.053(4) 0.035(3) 0.007(3) 0.000(2) 0.002(3)
C14 0.059(4) 0.058(4) 0.049(4) 0.017(3) 0.020(3) 0.005(3)
C15 0.040(3) 0.048(3) 0.039(3) 0.013(3) 0.006(3) 0.003(2)
C16 0.056(4) 0.055(4) 0.052(4) 0.018(3) 0.017(3) 0.012(3)
C17 0.052(4) 0.049(3) 0.043(3) 0.006(3) -0.004(3) 0.001(3)
C18 0.036(3) 0.041(3) 0.069(4) 0.016(3) 0.005(3) 0.000(2)
C19 0.029(3) 0.044(3) 0.047(3) 0.012(3) 0.008(2) -0.003(2)
C20 0.028(3) 0.046(3) 0.090(4) 0.026(3) 0.017(3) -0.003(2)
C21 0.030(3) 0.058(4) 0.083(4) 0.026(3) 0.014(3) 0.013(3)
C22 0.034(3) 0.048(3) 0.049(3) 0.011(3) 0.016(2) 0.007(2)
C23 0.035(3) 0.045(3) 0.052(3) 0.015(3) 0.015(2) 0.014(2)
C24 0.033(3) 0.042(3) 0.039(3) 0.010(2) 0.006(2) 0.004(2)
C25 0.046(3) 0.042(3) 0.066(4) 0.014(3) 0.019(3) 0.008(3)
C26 0.043(3) 0.040(3) 0.043(3) 0.009(3) -0.003(3) 0.001(2)
C27 0.046(3) 0.057(4) 0.048(4) 0.016(3) -0.008(3) 0.004(3)
C28 0.051(3) 0.054(3) 0.039(3) 0.007(3) -0.004(3) 0.008(3)
N1 0.039(2) 0.041(3) 0.041(3) 0.011(2) 0.003(2) -0.0010(19)
N2 0.031(2) 0.039(3) 0.043(3) 0.006(2) 0.0011(19) -0.0002(19)
N3 0.033(2) 0.047(3) 0.045(3) 0.006(2) 0.009(2) 0.002(2)
N4 0.038(2) 0.046(3) 0.042(3) 0.011(2) 0.003(2) 0.001(2)
N5 0.042(2) 0.037(2) 0.042(3) 0.008(2) 0.002(2) -0.001(2)
N6 0.039(2) 0.035(2) 0.048(3) 0.013(2) 0.009(2) -0.0009(19)
N7 0.041(3) 0.036(2) 0.049(3) 0.011(2) 0.003(2) 0.0024(19)
N8 0.038(2) 0.046(3) 0.046(3) 0.009(2) -0.001(2) 0.006(2)
N9 0.045(3) 0.062(4) 0.060(3) 0.029(3) 0.008(2) 0.014(3)
N10 0.098(4) 0.055(4) 0.047(4) 0.010(3) -0.021(3) -0.012(3)
O1A 0.055(2) 0.066(3) 0.072(3) 0.037(2) 0.006(2) 0.005(2)
O2A 0.238(7) 0.129(5) 0.064(4) 0.024(4) -0.019(4) 0.055(5)
O3A 0.324(11) 0.101(5) 0.141(6) 0.007(5) -0.101(6) 0.070(6)
O90 0.075(3) 0.107(4) 0.104(4) 0.028(3) -0.028(3) -0.028(3)
O91 0.104(4) 0.087(4) 0.184(6) 0.067(4) 0.031(4) 0.050(3)
O92 0.049(2) 0.083(3) 0.057(3) 0.032(2) -0.0086(19) 0.005(2)
Mn1 0.0365(6) 0.0370(7) 0.0455(7) 0.0104(6) -0.0010(5) -0.0032(5)
Mn2 0.0351(6) 0.0430(7) 0.0477(7) 0.0138(6) 0.0009(5) 0.0007(5)

loop_
_atom_type_symbol
_atom_type_description
_atom_type_scat_dispersion_real
_atom_type_scat_dispersion_imag
_atom_type_scat_source
C C 0.0033 0.0016 'International Tables Vol C Tables 4.2.6.8 and 6.1.1.4'
H H 0.0000 0.0000 'International Tables Vol C Tables 4.2.6.8 and 6.1.1.4'
N N 0.0061 0.0033 'International Tables Vol C Tables 4.2.6.8 and 6.1.1.4'
O O 0.0106 0.0060 'International Tables Vol C Tables 4.2.6.8 and 6.1.1.4'
Mn Mn 0.3368 0.7283 'International Tables Vol C Tables 4.2.6.8 and 6.1.1.4'

loop_
_geom_angle_atom_site_label_1
_geom_angle_atom_site_label_2
_geom_angle_atom_site_label_3
_geom_angle
_geom_angle_site_symmetry_1
_geom_angle_site_symmetry_3
C2 C1 N1 110.0(4) . .
C2 C1 H1 125.0 . .
N1 C1 H1 125.0 . .
C1 C2 N2 106.0(4) . .
C1 C2 H2 127.0 . .
N2 C2 H2 127.0 . .
N1 C3 N2 110.9(5) . .
N1 C3 H3 124.6 . .
N2 C3 H3 124.6 . .
N2 C4 C5 111.3(4) . .
N2 C4 H4A 109.4 . .
C5 C4 H4A 109.4 . .
N2 C4 H4B 109.4 . .
C5 C4 H4B 109.4 . .
H4A C4 H4B 108.0 . .
C6 C5 C7 118.8(5) . .
C6 C5 C4 121.2(5) . .
C7 C5 C4 120.0(5) . .
C5 C6 C8 120.9(5) . .
C5 C6 H6 119.5 . .
C8 C6 H6 119.5 . .
C5 C7 C9 120.7(5) . .
C5 C7 H7 119.7 . .
C9 C7 H7 119.7 . .
C6 C8 C10 120.6(5) . .
C6 C8 H8 119.7 . .
C10 C8 H8 119.7 . .
C10 C9 C7 120.4(5) . .
C10 C9 H9 119.8 . .
C7 C9 H9 119.8 . .
C9 C10 C8 118.6(5) . .
C9 C10 C11 119.3(5) . .
C8 C10 C11 122.1(5) . .
N3 C11 C10 112.4(4) . .
N3 C11 H11A 109.1 . .
C10 C11 H11A 109.1 . .
N3 C11 H11B 109.1 . .
C10 C11 H11B 109.1 . .
H11A C11 H11B 107.8 . .
C14 C12 N3 107.9(5) . .
C14 C12 H12 126.1 . .
N3 C12 H12 126.1 . .
N4 C13 N3 111.1(5) . .
N4 C13 H13 124.4 . .
N3 C13 H13 124.4 . .
C12 C14 N4 109.1(5) . .
C12 C14 H14 125.4 . .
N4 C14 H14 125.4 . .
N5 C15 N6 112.5(4) . .
N5 C15 H15 123.8 . .
N6 C15 H15 123.8 . .
C17 C16 N6 106.7(5) . .
C17 C16 H16 126.6 . .
N6 C16 H16 126.6 . .
C16 C17 N5 110.1(5) . .
C16 C17 H17 125.0 . .
N5 C17 H17 125.0 . .
N6 C18 C19 112.6(4) . .
N6 C18 H18A 109.1 . .
C19 C18 H18A 109.1 . .
N6 C18 H18B 109.1 . .
C19 C18 H18B 109.1 . .
H18A C18 H18B 107.8 . .
C21 C19 C20 118.4(4) . .
C21 C19 C18 118.7(4) . .
C20 C19 C18 122.8(4) . .
C19 C20 C21 120.9(4) . 2_445
C19 C20 H20 119.5 . .
C21 C20 H20 119.5 2_445 .
C19 C21 C20 120.6(4) . 2_445
C19 C21 H21 119.7 . .
C20 C21 H21 119.7 2_445 .
C23 C22 C24 121.4(5) 2_244 .
C23 C22 H22 119.3 2_244 .
C24 C22 H22 119.3 . .
C22 C23 C24 120.6(4) 2_244 .
C22 C23 H23 119.7 2_244 .
C24 C23 H23 119.7 . .
C22 C24 C23 117.9(4) . .
C22 C24 C25 119.0(4) . .
C23 C24 C25 123.0(4) . .
N7 C25 C24 113.3(4) . .
N7 C25 H25A 108.9 . .
C24 C25 H25A 108.9 . .
N7 C25 H25B 108.9 . .
C24 C25 H25B 108.9 . .
H25A C25 H25B 107.7 . .
N8 C26 N7 112.8(5) . .
N8 C26 H26 123.6 . .
N7 C26 H26 123.6 . .
C28 C27 N7 106.8(5) . .
C28 C27 H27 126.6 . .
N7 C27 H27 126.6 . .
C27 C28 N8 110.0(5) . .
C27 C28 H28 125.0 . .
N8 C28 H28 125.0 . .
C3 N1 C1 105.4(4) . .
C3 N1 Mn1 124.7(3) . .
C1 N1 Mn1 126.3(3) . .
C3 N2 C2 107.8(4) . .
C3 N2 C4 125.2(4) . .
C2 N2 C4 126.5(4) . .
C13 N3 C12 106.5(4) . .
C13 N3 C11 125.0(5) . .
C12 N3 C11 128.1(5) . .
C13 N4 C14 105.4(4) . .
C13 N4 Mn2 124.0(4) . .
C14 N4 Mn2 128.1(4) . .
C15 N5 C17 104.0(4) . .
C15 N5 Mn1 126.3(3) . .
C17 N5 Mn1 128.5(3) . .
C15 N6 C16 106.7(4) . .
C15 N6 C18 126.3(4) . .
C16 N6 C18 126.3(4) . .
C26 N7 C27 105.6(4) . .
C26 N7 C25 126.5(5) . .
C27 N7 C25 127.3(4) . .
C26 N8 C28 104.8(4) . .
C26 N8 Mn2 125.4(3) . .
C28 N8 Mn2 129.5(4) . .
O91 N9 O90 121.0(5) . .
O91 N9 O92 119.6(5) . .
O90 N9 O92 119.4(5) . .
O2A N10 O3A 114.9(6) . .
O2A N10 O1A 123.1(6) . .
O3A N10 O1A 121.9(6) . .
N10 O1A Mn2 130.4(4) . .
N9 O92 Mn1 134.9(3) . .
N5 Mn1 N5 180.0(2) . 2
N5 Mn1 N1 87.94(14) . .
N5 Mn1 N1 92.06(14) 2 .
N5 Mn1 N1 92.06(14) . 2
N5 Mn1 N1 87.94(14) 2 2
N1 Mn1 N1 180.0(3) . 2
N5 Mn1 O92 84.77(14) . .
N5 Mn1 O92 95.23(14) 2 .
N1 Mn1 O92 89.85(14) . .
N1 Mn1 O92 90.15(14) 2 .
N5 Mn1 O92 95.23(14) . 2
N5 Mn1 O92 84.77(14) 2 2
N1 Mn1 O92 90.15(14) . 2
N1 Mn1 O92 89.85(14) 2 2
O92 Mn1 O92 180.00(17) . 2
N8 Mn2 N8 180.0(2) . 2_334
N8 Mn2 O1A 86.79(14) . 2_334
N8 Mn2 O1A 93.21(14) 2_334 2_334
N8 Mn2 O1A 93.21(14) . .
N8 Mn2 O1A 86.79(14) 2_334 .
O1A Mn2 O1A 180.000(1) 2_334 .
N8 Mn2 N4 90.67(14) . .
N8 Mn2 N4 89.33(14) 2_334 .
O1A Mn2 N4 90.72(15) 2_334 .
O1A Mn2 N4 89.28(15) . .
N8 Mn2 N4 89.33(14) . 2_334
N8 Mn2 N4 90.67(14) 2_334 2_334
O1A Mn2 N4 89.28(15) 2_334 2_334
O1A Mn2 N4 90.72(15) . 2_334
N4 Mn2 N4 180.000(1) . 2_334

loop_
_geom_bond_atom_site_label_1
_geom_bond_atom_site_label_2
_geom_bond_distance
_geom_bond_site_symmetry_2
C1 C2 1.358(6) .
C1 N1 1.369(6) .
C1 H1 0.9300 .
C2 N2 1.358(6) .
C2 H2 0.9300 .
C3 N1 1.326(6) .
C3 N2 1.344(6) .
C3 H3 0.9300 .
C4 N2 1.461(6) .
C4 C5 1.506(6) .
C4 H4A 0.9700 .
C4 H4B 0.9700 .
C5 C6 1.359(7) .
C5 C7 1.379(7) .
C6 C8 1.380(6) .
C6 H6 0.9300 .
C7 C9 1.381(7) .
C7 H7 0.9300 .
C8 C10 1.380(7) .
C8 H8 0.9300 .
C9 C10 1.372(6) .
C9 H9 0.9300 .
C10 C11 1.510(6) .
C11 N3 1.458(6) .
C11 H11A 0.9700 .
C11 H11B 0.9700 .
C12 C14 1.342(7) .
C12 N3 1.354(6) .
C12 H12 0.9300 .
C13 N4 1.336(6) .
C13 N3 1.336(6) .
C13 H13 0.9300 .
C14 N4 1.362(6) .
C14 H14 0.9300 .
C15 N5 1.320(5) .
C15 N6 1.324(6) .
C15 H15 0.9300 .
C16 C17 1.343(7) .
C16 N6 1.346(6) .
C16 H16 0.9300 .
C17 N5 1.363(6) .
C17 H17 0.9300 .
C18 N6 1.453(6) .
C18 C19 1.494(6) .
C18 H18A 0.9700 .
C18 H18B 0.9700 .
C19 C21 1.365(6) .
C19 C20 1.368(6) .
C20 C21 1.398(7) 2_445
C20 H20 0.9300 .
C21 C20 1.398(7) 2_445
C21 H21 0.9300 .
C22 C23 1.364(6) 2_244
C22 C24 1.372(6) .
C22 H22 0.9300 .
C23 C22 1.364(6) 2_244
C23 C24 1.393(6) .
C23 H23 0.9300 .
C24 C25 1.509(6) .
C25 N7 1.457(6) .
C25 H25A 0.9700 .
C25 H25B 0.9700 .
C26 N8 1.304(6) .
C26 N7 1.339(6) .
C26 H26 0.9300 .
C27 C28 1.345(7) .
C27 N7 1.359(6) .
C27 H27 0.9300 .
C28 N8 1.357(6) .
C28 H28 0.9300 .
N1 Mn1 2.221(4) .
N4 Mn2 2.248(4) .
N5 Mn1 2.220(4) .
N8 Mn2 2.225(4) .
N9 O91 1.197(5) .
N9 O90 1.218(5) .
N9 O92 1.227(5) .
N10 O2A 1.164(5) .
N10 O3A 1.184(6) .
N10 O1A 1.237(5) .
O1A Mn2 2.233(4) .
O92 Mn1 2.230(3) .
Mn1 N5 2.220(4) 2
Mn1 N1 2.221(4) 2
Mn1 O92 2.230(3) 2
Mn2 N8 2.225(4) 2_334
Mn2 O1A 2.233(4) 2_334
Mn2 N4 2.248(4) 2_334
